data_2236793
loop_
_publ_author_name
'Karpinska, Jolanta'
'Kuhs, Manuel'
'Rasmuson, Ake'
'Erxleben, Andrea'
'McArdle, Patrick'

_publ_section_title
;
 Ethyl <i>N</i>-[2-(4-phenoxyphenoxy)ethyl]carbamate
;
_journal_coeditor_code ZS2230
_journal_issue 10
_journal_name_full 'Acta Crystallographica Section E'
_journal_page_first o2834
_journal_page_last o2835
_journal_paper_doi 10.1107/S1600536812037105
_journal_volume 68
_journal_year 2012
_chemical_formula_iupac 'C17 H19 N O4'
_chemical_formula_moiety 'C17 H19 N O4'
_chemical_formula_sum 'C17 H19 N O4'
_chemical_formula_weight 301.33
_chemical_name_common fenoxycarb
_chemical_name_systematic
;
Ethyl <i>N</i>-[2-(4-phenoxyphenoxy)ethyl]carbamate
;
_space_group_IT_number 2
_symmetry_cell_setting triclinic
_symmetry_space_group_name_Hall '-P 1'
_symmetry_space_group_name_H-M 'P -1'
_atom_sites_solution_hydrogens geom
_atom_sites_solution_primary direct
_atom_sites_solution_secondary difmap
_cell_angle_alpha 85.618(5)
_cell_angle_beta 86.213(5)
_cell_angle_gamma 89.046(4)
_cell_formula_units_Z 4
_cell_length_a 5.9035(3)
_cell_length_b 7.5712(4)
_cell_length_c 35.373(2)
_cell_measurement_reflns_used 2643
_cell_measurement_temperature 150(2)
_cell_measurement_theta_max 29.1498
_cell_measurement_theta_min 2.8213
_cell_volume 1572.88(15)
_computing_cell_refinement
;
CrysAlis PRO (Oxford Diffraction, 2010)
;
_computing_data_collection
;
CrysAlis PRO (Oxford Diffraction, 2010)
;
_computing_data_reduction
;
CrysAlis PRO  (Oxford Diffraction, 2010)
;
_computing_molecular_graphics 'SORTX (McArdle, 1995)'
_computing_publication_material 'SHELXL97 (Sheldrick, 2008)'
_computing_structure_refinement 'SHELXL97 (Sheldrick, 2008)'
_computing_structure_solution 'SHELXS97 (Sheldrick, 2008)'
_diffrn_ambient_temperature 150(2)
_diffrn_detector_area_resol_mean 16.1048
_diffrn_measured_fraction_theta_full 0.999
_diffrn_measured_fraction_theta_max 0.999
_diffrn_measurement_device_type 'Oxford Diffraction Xcalibur, Sapphire3 CCD-detector'
_diffrn_measurement_method '\w scans'
_diffrn_radiation_monochromator graphite
_diffrn_radiation_source 'Enhance (Mo) X-ray Source'
_diffrn_radiation_type 'Mo K\a'
_diffrn_radiation_wavelength 0.7107
_diffrn_reflns_av_R_equivalents 0.0742
_diffrn_reflns_limit_h_max 7
_diffrn_reflns_limit_h_min -6
_diffrn_reflns_limit_k_max 9
_diffrn_reflns_limit_k_min -9
_diffrn_reflns_limit_l_max 36
_diffrn_reflns_limit_l_min -42
_diffrn_reflns_number 25379
_diffrn_reflns_theta_full 25.35
_diffrn_reflns_theta_max 25.35
_diffrn_reflns_theta_min 2.8213
_exptl_absorpt_coefficient_mu 0.091
_exptl_absorpt_correction_T_max 1.00000
_exptl_absorpt_correction_T_min 0.89432
_exptl_absorpt_correction_type multi-scan
_exptl_absorpt_process_details
;
(CrysAlis PRO; Oxford Diffraction, 2010)
;
_exptl_crystal_colour Colourless
_exptl_crystal_density_diffrn 1.273
_exptl_crystal_density_method 'not measured'
_exptl_crystal_description parallelepiped
_exptl_crystal_F_000 640
_exptl_crystal_size_max 0.40
_exptl_crystal_size_mid 0.30
_exptl_crystal_size_min 0.15
_refine_diff_density_max 0.209
_refine_diff_density_min -0.217
_refine_ls_extinction_method none
_refine_ls_goodness_of_fit_ref 0.966
_refine_ls_hydrogen_treatment constr
_refine_ls_matrix_type full
_refine_ls_number_parameters 399
_refine_ls_number_reflns 5745
_refine_ls_number_restraints 0
_refine_ls_restrained_S_all 0.966
_refine_ls_R_factor_all 0.1401
_refine_ls_R_factor_gt 0.0630
_refine_ls_shift/su_max 0.000
_refine_ls_shift/su_mean 0.000
_refine_ls_structure_factor_coef Fsqd
_refine_ls_weighting_details 'calc w=1/[\s^2^(Fo^2^)+(0.0202P)^2^] where P=(Fo^2^+2Fc^2^)/3'
_refine_ls_weighting_scheme calc
_refine_ls_wR_factor_gt 0.0978
_refine_ls_wR_factor_ref 0.1264
_reflns_number_gt 2937
_reflns_number_total 5745
_reflns_threshold_expression I>2\s(I)
_cod_data_source_file zs2230.cif
_cod_data_source_block I
_cod_database_code 2236793
_cod_database_fobs_code 2236793

loop_
_symmetry_equiv_pos_as_xyz
'x, y, z'
'-x, -y, -z'

loop_
_atom_site_type_symbol
_atom_site_label
_atom_site_fract_x
_atom_site_fract_y
_atom_site_fract_z
_atom_site_U_iso_or_equiv
_atom_site_adp_type
_atom_site_calc_flag
_atom_site_refinement_flags
_atom_site_occupancy
_atom_site_symmetry_multiplicity
O O1 -0.0999(3) 0.0094(3) 0.14727(6) 0.0292(6) Uani d . 1 1
O O2 0.2377(3) -0.0627(3) 0.28990(6) 0.0284(6) Uani d . 1 1
O O4 0.2198(4) 0.1319(3) 0.41170(6) 0.0397(7) Uani d . 1 1
N N1 0.3603(5) -0.0324(4) 0.36637(8) 0.0341(7) Uani d . 1 1
H H1N1 0.2510 -0.1030 0.3739 0.044 Uiso calc R 1 1
O O3 0.5364(4) 0.2199(3) 0.37656(8) 0.0543(8) Uani d . 1 1
C C1 0.0310(5) 0.0155(4) 0.11300(9) 0.0229(8) Uani d . 1 1
C C2 -0.0716(5) 0.1035(4) 0.08305(9) 0.0260(8) Uani d . 1 1
H H2 -0.2109 0.1606 0.0871 0.034 Uiso calc R 1 1
C C3 0.0335(6) 0.1065(4) 0.04699(10) 0.0329(9) Uani d . 1 1
H H3 -0.0349 0.1651 0.0266 0.043 Uiso calc R 1 1
C C4 0.2414(6) 0.0216(4) 0.04128(10) 0.0330(9) Uani d . 1 1
H H4 0.3129 0.0235 0.0170 0.043 Uiso calc R 1 1
C C5 0.3429(6) -0.0661(4) 0.07175(10) 0.0336(9) Uani d . 1 1
H H5 0.4828 -0.1224 0.0679 0.044 Uiso calc R 1 1
C C6 0.2356(5) -0.0698(4) 0.10793(9) 0.0266(8) Uani d . 1 1
H H6 0.3019 -0.1295 0.1284 0.035 Uiso calc R 1 1
C C7 0.0047(5) -0.0086(4) 0.18145(9) 0.0222(8) Uani d . 1 1
C C8 0.1958(5) 0.0809(4) 0.18832(9) 0.0268(8) Uani d . 1 1
H H8 0.2701 0.1513 0.1688 0.035 Uiso calc R 1 1
C C9 0.2801(5) 0.0672(4) 0.22452(9) 0.0270(8) Uani d . 1 1
H H9 0.4104 0.1276 0.2290 0.035 Uiso calc R 1 1
C C10 0.1681(5) -0.0371(4) 0.25359(9) 0.0239(8) Uani d . 1 1
C C11 -0.0258(5) -0.1266(4) 0.24658(9) 0.0241(8) Uani d . 1 1
H H11 -0.1013 -0.1966 0.2660 0.031 Uiso calc R 1 1
C C12 -0.1071(5) -0.1122(4) 0.21074(9) 0.0246(8) Uani d . 1 1
H H12 -0.2376 -0.1722 0.2062 0.032 Uiso calc R 1 1
C C13 0.4498(5) 0.0105(4) 0.29752(9) 0.0306(9) Uani d . 1 1
H H13A 0.4353 0.1378 0.2987 0.040 Uiso calc R 1 1
H H13B 0.5647 -0.0137 0.2776 0.040 Uiso calc R 1 1
C C14 0.5151(5) -0.0751(4) 0.33510(9) 0.0339(9) Uani d . 1 1
H H14A 0.5202 -0.2026 0.3338 0.044 Uiso calc R 1 1
H H14B 0.6662 -0.0372 0.3398 0.044 Uiso calc R 1 1
C C15 0.3848(6) 0.1153(5) 0.38376(10) 0.0326(9) Uani d . 1 1
C C16 0.2336(6) 0.2855(5) 0.43345(11) 0.0469(11) Uani d . 1 1
H H16A 0.2367 0.3934 0.4168 0.061 Uiso calc R 1 1
H H16B 0.3700 0.2795 0.4474 0.061 Uiso calc R 1 1
C C17 0.0265(7) 0.2828(5) 0.46030(10) 0.0620(13) Uani d . 1 1
H H17A -0.1068 0.2913 0.4461 0.087 Uiso calc R 1 1
H H17B 0.0295 0.3811 0.4758 0.087 Uiso calc R 1 1
H H17C 0.0239 0.1741 0.4762 0.087 Uiso calc R 1 1
O O5 0.4018(3) 0.4830(3) 0.14990(6) 0.0274(6) Uani d . 1 1
O O6 0.7396(3) 0.4935(3) 0.29179(6) 0.0293(6) Uani d . 1 1
O O8 0.6720(4) 0.6213(3) 0.41569(7) 0.0368(6) Uani d . 1 1
N N2 0.8499(4) 0.4950(4) 0.36737(8) 0.0337(7) Uani d . 1 1
H H2N2 0.7451 0.4168 0.3709 0.044 Uiso calc R 1 1
O O7 0.9987(4) 0.7375(3) 0.38924(7) 0.0562(8) Uani d . 1 1
C C18 0.5324(5) 0.5007(4) 0.11550(9) 0.0236(8) Uani d . 1 1
C C19 0.4372(5) 0.4303(4) 0.08561(9) 0.0256(8) Uani d . 1 1
H H19 0.3003 0.3704 0.0894 0.033 Uiso calc R 1 1
C C20 0.5461(5) 0.4492(4) 0.05006(9) 0.0285(8) Uani d . 1 1
H H20 0.4841 0.3999 0.0298 0.037 Uiso calc R 1 1
C C21 0.7470(5) 0.5407(4) 0.04410(9) 0.0310(9) Uani d . 1 1
H H21 0.8186 0.5553 0.0199 0.040 Uiso calc R 1 1
C C22 0.8410(5) 0.6104(4) 0.07428(9) 0.0296(9) Uani d . 1 1
H H22 0.9779 0.6702 0.0704 0.039 Uiso calc R 1 1
C C23 0.7322(5) 0.5919(4) 0.11049(9) 0.0243(8) Uani d . 1 1
H H23 0.7938 0.6404 0.1308 0.032 Uiso calc R 1 1
C C24 0.5056(5) 0.4846(4) 0.18424(9) 0.0218(8) Uani d . 1 1
C C25 0.6998(5) 0.3895(4) 0.19176(9) 0.0251(8) Uani d . 1 1
H H25 0.7755 0.3277 0.1729 0.033 Uiso calc R 1 1
C C26 0.7829(5) 0.3860(4) 0.22775(9) 0.0241(8) Uani d . 1 1
H H26 0.9151 0.3227 0.2329 0.031 Uiso calc R 1 1
C C27 0.6686(5) 0.4770(4) 0.25594(9) 0.0226(8) Uani d . 1 1
C C28 0.4693(5) 0.5692(4) 0.24816(9) 0.0252(8) Uani d . 1 1
H H28 0.3905 0.6286 0.2671 0.033 Uiso calc R 1 1
C C29 0.3880(5) 0.5730(4) 0.21237(9) 0.0240(8) Uani d . 1 1
H H29 0.2548 0.6348 0.2072 0.031 Uiso calc R 1 1
C C30 0.9338(5) 0.3936(4) 0.30377(9) 0.0307(9) Uani d . 1 1
H H30A 1.0497 0.3917 0.2830 0.040 Uiso calc R 1 1
H H30B 0.8916 0.2726 0.3118 0.040 Uiso calc R 1 1
C C31 1.0216(5) 0.4823(5) 0.33638(9) 0.0366(9) Uani d . 1 1
H H31A 1.1511 0.4156 0.3456 0.048 Uiso calc R 1 1
H H31B 1.0726 0.6003 0.3275 0.048 Uiso calc R 1 1
C C32 0.8522(6) 0.6256(5) 0.39035(10) 0.0343(9) Uani d . 1 1
C C33 0.6632(6) 0.7599(5) 0.44188(10) 0.0467(11) Uani d . 1 1
H H33A 0.6760 0.8752 0.4280 0.061 Uiso calc R 1 1
H H33B 0.7870 0.7452 0.4586 0.061 Uiso calc R 1 1
C C34 0.4383(6) 0.7456(5) 0.46465(10) 0.0549(12) Uani d . 1 1
H H34A 0.3173 0.7534 0.4477 0.077 Uiso calc R 1 1
H H34B 0.4230 0.8402 0.4813 0.077 Uiso calc R 1 1
H H34C 0.4314 0.6339 0.4795 0.077 Uiso calc R 1 1

loop_
_atom_site_aniso_label
_atom_site_aniso_U_11
_atom_site_aniso_U_22
_atom_site_aniso_U_33
_atom_site_aniso_U_12
_atom_site_aniso_U_13
_atom_site_aniso_U_23
O1 0.0267(13) 0.0378(15) 0.0230(14) 0.0023(11) -0.0034(10) -0.0012(11)
O2 0.0311(14) 0.0302(14) 0.0238(14) -0.0025(11) -0.0039(10) 0.0008(11)
O4 0.0506(17) 0.0392(16) 0.0299(16) -0.0070(13) 0.0029(13) -0.0109(12)
N1 0.0404(19) 0.0306(18) 0.0310(19) -0.0116(15) 0.0027(14) -0.0018(14)
O3 0.0543(18) 0.0398(17) 0.069(2) -0.0240(15) 0.0118(15) -0.0133(15)
C1 0.0230(19) 0.0206(18) 0.025(2) 0.0017(15) -0.0006(15) -0.0030(15)
C2 0.026(2) 0.0239(19) 0.028(2) 0.0029(16) -0.0054(15) -0.0003(16)
C3 0.040(2) 0.028(2) 0.031(2) -0.0004(18) -0.0102(17) 0.0003(17)
C4 0.035(2) 0.034(2) 0.030(2) -0.0045(18) 0.0020(17) -0.0077(17)
C5 0.032(2) 0.030(2) 0.040(2) 0.0057(17) -0.0042(18) -0.0065(18)
C6 0.027(2) 0.0239(19) 0.029(2) 0.0033(16) -0.0048(16) -0.0033(16)
C7 0.027(2) 0.0185(18) 0.0217(19) 0.0059(15) -0.0040(15) -0.0054(15)
C8 0.031(2) 0.0200(19) 0.028(2) 0.0001(16) 0.0019(15) 0.0026(16)
C9 0.027(2) 0.0198(19) 0.033(2) 0.0002(16) -0.0024(16) 0.0009(16)
C10 0.025(2) 0.0218(19) 0.024(2) 0.0077(16) -0.0020(15) -0.0018(15)
C11 0.027(2) 0.0189(18) 0.026(2) 0.0015(15) 0.0045(15) -0.0020(15)
C12 0.0228(19) 0.0198(19) 0.031(2) 0.0023(15) 0.0022(15) -0.0040(16)
C13 0.028(2) 0.036(2) 0.028(2) -0.0001(17) -0.0012(15) -0.0051(17)
C14 0.037(2) 0.036(2) 0.029(2) 0.0015(18) -0.0076(17) -0.0024(18)
C15 0.040(2) 0.026(2) 0.032(2) -0.0031(19) -0.0043(18) 0.0004(17)
C16 0.065(3) 0.037(2) 0.041(3) 0.005(2) -0.012(2) -0.014(2)
C17 0.088(4) 0.064(3) 0.033(3) 0.016(3) 0.001(2) -0.008(2)
O5 0.0264(13) 0.0333(14) 0.0226(14) -0.0003(11) -0.0027(10) -0.0021(11)
O6 0.0344(14) 0.0284(14) 0.0259(14) 0.0044(11) -0.0061(10) -0.0040(11)
O8 0.0417(16) 0.0343(15) 0.0355(16) -0.0025(13) -0.0021(12) -0.0097(12)
N2 0.0393(19) 0.0333(18) 0.0290(19) -0.0151(15) -0.0020(14) -0.0027(15)
O7 0.0579(18) 0.0566(19) 0.056(2) -0.0336(16) 0.0018(14) -0.0151(15)
C18 0.029(2) 0.0190(19) 0.022(2) 0.0051(16) -0.0019(15) 0.0034(15)
C19 0.027(2) 0.0247(19) 0.025(2) -0.0003(16) -0.0047(15) 0.0028(16)
C20 0.037(2) 0.027(2) 0.023(2) 0.0020(17) -0.0100(16) -0.0037(16)
C21 0.035(2) 0.030(2) 0.026(2) 0.0056(18) 0.0002(16) 0.0062(17)
C22 0.027(2) 0.027(2) 0.034(2) 0.0011(16) 0.0000(16) 0.0015(17)
C23 0.031(2) 0.0177(18) 0.025(2) 0.0017(16) -0.0052(15) -0.0056(15)
C24 0.0215(19) 0.0222(18) 0.0219(19) -0.0054(15) -0.0032(15) -0.0008(15)
C25 0.033(2) 0.0215(19) 0.0206(19) 0.0036(16) 0.0019(15) -0.0045(15)
C26 0.026(2) 0.0194(18) 0.027(2) 0.0048(15) -0.0021(15) -0.0029(15)
C27 0.031(2) 0.0164(18) 0.0206(19) -0.0041(15) -0.0032(15) 0.0014(14)
C28 0.028(2) 0.0211(19) 0.026(2) 0.0004(16) 0.0031(15) -0.0048(15)
C29 0.0223(19) 0.0155(18) 0.034(2) 0.0015(15) -0.0011(15) -0.0030(15)
C30 0.033(2) 0.035(2) 0.025(2) 0.0031(17) -0.0075(16) 0.0015(17)
C31 0.035(2) 0.046(2) 0.029(2) -0.0075(19) -0.0038(17) -0.0005(18)
C32 0.035(2) 0.039(2) 0.028(2) -0.005(2) -0.0076(18) 0.0056(18)
C33 0.061(3) 0.043(3) 0.040(3) 0.003(2) -0.013(2) -0.018(2)
C34 0.066(3) 0.056(3) 0.044(3) 0.014(2) -0.005(2) -0.011(2)

loop_
_atom_type_symbol
_atom_type_description
_atom_type_scat_dispersion_real
_atom_type_scat_dispersion_imag
_atom_type_scat_source
C C 0.0033 0.0016 'International Tables Vol C Tables 4.2.6.8 and 6.1.1.4'
H H 0.0000 0.0000 'International Tables Vol C Tables 4.2.6.8 and 6.1.1.4'
N N 0.0061 0.0033 'International Tables Vol C Tables 4.2.6.8 and 6.1.1.4'
O O 0.0106 0.0060 'International Tables Vol C Tables 4.2.6.8 and 6.1.1.4'

loop_
_geom_angle_atom_site_label_1
_geom_angle_atom_site_label_2
_geom_angle_atom_site_label_3
_geom_angle
C7 O1 C1 120.0(2)
C10 O2 C13 117.9(2)
C15 O4 C16 116.0(3)
C15 N1 C14 120.6(3)
C15 N1 H1N1 119.7
C14 N1 H1N1 119.7
C6 C1 C2 121.6(3)
C6 C1 O1 124.1(3)
C2 C1 O1 114.1(3)
C1 C2 C3 119.5(3)
C1 C2 H2 120.2
C3 C2 H2 120.2
C2 C3 C4 119.8(3)
C2 C3 H3 120.1
C4 C3 H3 120.1
C3 C4 C5 120.0(3)
C3 C4 H4 120.0
C5 C4 H4 120.0
C4 C5 C6 120.0(3)
C4 C5 H5 120.0
C6 C5 H5 120.0
C1 C6 C5 119.0(3)
C1 C6 H6 120.5
C5 C6 H6 120.5
C8 C7 C12 119.6(3)
C8 C7 O1 123.9(3)
C12 C7 O1 116.2(3)
C7 C8 C9 120.5(3)
C7 C8 H8 119.7
C9 C8 H8 119.7
C10 C9 C8 119.5(3)
C10 C9 H9 120.2
C8 C9 H9 120.2
O2 C10 C11 115.7(3)
O2 C10 C9 124.5(3)
C11 C10 C9 119.8(3)
C12 C11 C10 120.1(3)
C12 C11 H11 119.9
C10 C11 H11 119.9
C11 C12 C7 120.4(3)
C11 C12 H12 119.8
C7 C12 H12 119.8
O2 C13 C14 107.1(3)
O2 C13 H13A 110.3
C14 C13 H13A 110.3
O2 C13 H13B 110.3
C14 C13 H13B 110.3
H13A C13 H13B 108.6
N1 C14 C13 113.0(3)
N1 C14 H14A 109.0
C13 C14 H14A 109.0
N1 C14 H14B 109.0
C13 C14 H14B 109.0
H14A C14 H14B 107.8
O3 C15 N1 125.2(4)
O3 C15 O4 123.6(3)
N1 C15 O4 111.1(3)
O4 C16 C17 106.3(3)
O4 C16 H16A 110.5
C17 C16 H16A 110.5
O4 C16 H16B 110.5
C17 C16 H16B 110.5
H16A C16 H16B 108.7
C16 C17 H17A 109.5
C16 C17 H17B 109.5
H17A C17 H17B 109.5
C16 C17 H17C 109.5
H17A C17 H17C 109.5
H17B C17 H17C 109.5
C18 O5 C24 120.2(2)
C27 O6 C30 119.1(2)
C32 O8 C33 115.3(3)
C32 N2 C31 121.0(3)
C32 N2 H2N2 119.5
C31 N2 H2N2 119.5
C23 C18 C19 121.5(3)
C23 C18 O5 123.6(3)
C19 C18 O5 114.8(3)
C20 C19 C18 119.4(3)
C20 C19 H19 120.3
C18 C19 H19 120.3
C19 C20 C21 120.5(3)
C19 C20 H20 119.8
C21 C20 H20 119.8
C22 C21 C20 119.6(3)
C22 C21 H21 120.2
C20 C21 H21 120.2
C21 C22 C23 120.4(3)
C21 C22 H22 119.8
C23 C22 H22 119.8
C18 C23 C22 118.6(3)
C18 C23 H23 120.7
C22 C23 H23 120.7
C25 C24 C29 120.7(3)
C25 C24 O5 123.0(3)
C29 C24 O5 116.0(3)
C24 C25 C26 119.7(3)
C24 C25 H25 120.1
C26 C25 H25 120.1
C27 C26 C25 120.0(3)
C27 C26 H26 120.0
C25 C26 H26 120.0
O6 C27 C26 125.9(3)
O6 C27 C28 114.5(3)
C26 C27 C28 119.6(3)
C29 C28 C27 120.2(3)
C29 C28 H28 119.9
C27 C28 H28 119.9
C28 C29 C24 119.8(3)
C28 C29 H29 120.1
C24 C29 H29 120.1
O6 C30 C31 107.3(3)
O6 C30 H30A 110.3
C31 C30 H30A 110.3
O6 C30 H30B 110.3
C31 C30 H30B 110.3
H30A C30 H30B 108.5
N2 C31 C30 112.0(3)
N2 C31 H31A 109.2
C30 C31 H31A 109.2
N2 C31 H31B 109.2
C30 C31 H31B 109.2
H31A C31 H31B 107.9
O7 C32 N2 125.0(4)
O7 C32 O8 122.8(4)
N2 C32 O8 112.2(3)
O8 C33 C34 107.3(3)
O8 C33 H33A 110.2
C34 C33 H33A 110.2
O8 C33 H33B 110.2
C34 C33 H33B 110.2
H33A C33 H33B 108.5
C33 C34 H34A 109.5
C33 C34 H34B 109.5
H34A C34 H34B 109.5
C33 C34 H34C 109.5
H34A C34 H34C 109.5
H34B C34 H34C 109.5

loop_
_geom_bond_atom_site_label_1
_geom_bond_atom_site_label_2
_geom_bond_distance
O1 C7 1.390(3)
O1 C1 1.392(3)
O2 C10 1.373(3)
O2 C13 1.428(3)
O4 C15 1.352(4)
O4 C16 1.449(4)
N1 C15 1.331(4)
N1 C14 1.440(4)
N1 H1N1 0.8600
O3 C15 1.206(4)
C1 C6 1.368(4)
C1 C2 1.377(4)
C2 C3 1.380(4)
C2 H2 0.9300
C3 C4 1.386(4)
C3 H3 0.9300
C4 C5 1.387(4)
C4 H4 0.9300
C5 C6 1.389(4)
C5 H5 0.9300
C6 H6 0.9300
C7 C8 1.370(4)
C7 C12 1.388(4)
C8 C9 1.400(4)
C8 H8 0.9300
C9 C10 1.386(4)
C9 H9 0.9300
C10 C11 1.386(4)
C11 C12 1.381(4)
C11 H11 0.9300
C12 H12 0.9300
C13 C14 1.504(4)
C13 H13A 0.9700
C13 H13B 0.9700
C14 H14A 0.9700
C14 H14B 0.9700
C16 C17 1.497(5)
C16 H16A 0.9700
C16 H16B 0.9700
C17 H17A 0.9600
C17 H17B 0.9600
C17 H17C 0.9600
O5 C18 1.396(3)
O5 C24 1.397(3)
O6 C27 1.377(3)
O6 C30 1.432(3)
O8 C32 1.344(4)
O8 C33 1.450(4)
N2 C32 1.328(4)
N2 C31 1.450(4)
N2 H2N2 0.8600
O7 C32 1.218(4)
C18 C23 1.372(4)
C18 C19 1.376(4)
C19 C20 1.373(4)
C19 H19 0.9300
C20 C21 1.380(4)
C20 H20 0.9300
C21 C22 1.378(4)
C21 H21 0.9300
C22 C23 1.393(4)
C22 H22 0.9300
C23 H23 0.9300
C24 C25 1.374(4)
C24 C29 1.384(4)
C25 C26 1.392(4)
C25 H25 0.9300
C26 C27 1.387(4)
C26 H26 0.9300
C27 C28 1.391(4)
C28 C29 1.381(4)
C28 H28 0.9300
C29 H29 0.9300
C30 C31 1.503(4)
C30 H30A 0.9700
C30 H30B 0.9700
C31 H31A 0.9700
C31 H31B 0.9700
C33 C34 1.508(5)
C33 H33A 0.9700
C33 H33B 0.9700
C34 H34A 0.9600
C34 H34B 0.9600
C34 H34C 0.9600

loop_
_geom_hbond_atom_site_label_D
_geom_hbond_atom_site_label_H
_geom_hbond_atom_site_label_A
_geom_hbond_site_symmetry_A
_geom_hbond_distance_DH
_geom_hbond_distance_HA
_geom_hbond_distance_DA
_geom_hbond_angle_DHA
N1 H1N1 O7 1_445 0.86 1.96 2.815(4) 178
N2 H2N2 O3 . 0.86 1.94 2.795(4) 173
C2 H2 Cg3 1_455 0.93 2.85 3.562(3) 134
C5 H5 Cg3 1_545 0.93 2.85 3.562(3) 134
C9 H9 Cg4 . 0.93 2.86 3.622(3) 139
C12 H12 Cg4 1_445 0.93 2.84 3.590(3) 138
C19 H19 Cg1 . 0.93 2.92 3.657(3) 137
C22 H22 Cg1 1_665 0.93 2.84 3.583(3) 137
C26 H26 Cg2 1_655 0.93 2.87 3.579(3) 134
C29 H29 Cg2 1_565 0.93 2.80 3.527(3) 135

loop_
_geom_torsion_atom_site_label_1
_geom_torsion_atom_site_label_2
_geom_torsion_atom_site_label_3
_geom_torsion_atom_site_label_4
_geom_torsion
C7 O1 C1 C6 30.9(4)
C7 O1 C1 C2 -154.4(3)
C6 C1 C2 C3 -0.1(5)
O1 C1 C2 C3 -174.9(3)
C1 C2 C3 C4 -0.3(5)
C2 C3 C4 C5 0.1(5)
C3 C4 C5 C6 0.4(5)
C2 C1 C6 C5 0.6(5)
O1 C1 C6 C5 174.9(3)
C4 C5 C6 C1 -0.7(5)
C1 O1 C7 C8 42.6(4)
C1 O1 C7 C12 -143.3(3)
C12 C7 C8 C9 0.6(5)
O1 C7 C8 C9 174.5(3)
C7 C8 C9 C10 -0.4(5)
C13 O2 C10 C11 173.2(3)
C13 O2 C10 C9 -5.6(4)
C8 C9 C10 O2 178.8(3)
C8 C9 C10 C11 0.0(4)
O2 C10 C11 C12 -178.8(3)
C9 C10 C11 C12 0.0(5)
C10 C11 C12 C7 0.2(5)
C8 C7 C12 C11 -0.6(5)
O1 C7 C12 C11 -174.9(3)
C10 O2 C13 C14 -165.2(3)
C15 N1 C14 C13 -85.2(4)
O2 C13 C14 N1 -64.6(4)
C14 N1 C15 O3 -3.0(5)
C14 N1 C15 O4 178.8(3)
C16 O4 C15 O3 -0.2(5)
C16 O4 C15 N1 178.1(3)
C15 O4 C16 C17 175.8(3)
C24 O5 C18 C23 -29.0(4)
C24 O5 C18 C19 155.6(3)
C23 C18 C19 C20 1.0(5)
O5 C18 C19 C20 176.5(3)
C18 C19 C20 C21 -1.2(5)
C19 C20 C21 C22 1.3(5)
C20 C21 C22 C23 -1.3(5)
C19 C18 C23 C22 -0.9(4)
O5 C18 C23 C22 -176.0(3)
C21 C22 C23 C18 1.0(5)
C18 O5 C24 C25 -45.6(4)
C18 O5 C24 C29 141.2(3)
C29 C24 C25 C26 -1.8(5)
O5 C24 C25 C26 -174.7(3)
C24 C25 C26 C27 0.6(5)
C30 O6 C27 C26 -7.7(4)
C30 O6 C27 C28 175.5(3)
C25 C26 C27 O6 -175.7(3)
C25 C26 C27 C28 0.9(5)
O6 C27 C28 C29 175.8(3)
C26 C27 C28 C29 -1.2(4)
C27 C28 C29 C24 0.0(5)
C25 C24 C29 C28 1.5(5)
O5 C24 C29 C28 174.9(3)
C27 O6 C30 C31 160.0(3)
C32 N2 C31 C30 -151.2(3)
O6 C30 C31 N2 57.3(4)
C31 N2 C32 O7 -4.1(5)
C31 N2 C32 O8 176.0(3)
C33 O8 C32 O7 0.0(5)
C33 O8 C32 N2 179.9(3)
C32 O8 C33 C34 173.6(3)

loop_
_cod_related_entry_id
_cod_related_entry_database
_cod_related_entry_code
1 ChemSpider 46739
